data_2216274
loop_
_publ_author_name
'Jasinski, Jerry P.'
'Butcher, Ray J.'
'Narayana, B.'
'Swamy, M. T.'
'Yathirajan, H. S.'

_publ_section_title
;
 5-(Diethylamino)-2-[(<i>Z</i>)-(1-naphthylimino)methyl]phenol
;
_journal_coeditor_code BT2558
_journal_issue 12
_journal_name_full 'Acta Crystallographica Section E'
_journal_page_first o4588
_journal_page_last o4589
_journal_paper_doi 10.1107/S1600536807053135
_journal_volume 63
_journal_year 2007
_chemical_formula_iupac 'C21 H22 N2 O'
_chemical_formula_moiety 'C21 H22 N2 O'
_chemical_formula_sum 'C21 H22 N2 O'
_chemical_formula_weight 318.41
_chemical_name_systematic
;
5-(Diethylamino)-2-[(Z)-(1-naphthylimino)methyl]phenol
;
_space_group_IT_number 4
_symmetry_cell_setting monoclinic
_symmetry_space_group_name_Hall 'P 2yb'
_symmetry_space_group_name_H-M 'P 1 21 1'
_atom_sites_solution_hydrogens geom
_atom_sites_solution_primary direct
_atom_sites_solution_secondary difmap
_cell_angle_alpha 90.00
_cell_angle_beta 95.951(6)
_cell_angle_gamma 90.00
_cell_formula_units_Z 2
_cell_length_a 7.5329(5)
_cell_length_b 14.60400(10)
_cell_length_c 7.9904(5)
_cell_measurement_reflns_used 3058
_cell_measurement_temperature 296
_cell_measurement_theta_max 32.4506
_cell_measurement_theta_min 4.8178
_cell_volume 874.29(8)
_computing_cell_refinement '<i>CrysAlisPro</i> (Oxford Diffraction, 2007)'
_computing_data_collection '<i>CrysAlisPro</i> (Oxford Diffraction, 2007)'
_computing_data_reduction '<i>CrysAlisPro</i> (Oxford Diffraction, 2007)'
_computing_molecular_graphics '<i>SHELXTL</i> (Bruker, 2000)'
_computing_publication_material '<i>SHELXTL</i> (Bruker, 2000)'
_computing_structure_refinement '<i>SHELXL97</i> (Sheldrick, 1997)'
_computing_structure_solution '<i>SHELXS97</i> (Sheldrick, 1997)'
_diffrn_ambient_temperature 296
_diffrn_detector_area_resol_mean 10.5081
_diffrn_measured_fraction_theta_full 0.991
_diffrn_measured_fraction_theta_max 0.917
_diffrn_measurement_device_type 'Oxford Diffraction Gemini R CCD'
_diffrn_measurement_method '\f and \w'
_diffrn_radiation_monochromator graphite
_diffrn_radiation_source 'fine-focus sealed tube'
_diffrn_radiation_type MoK\a
_diffrn_radiation_wavelength 0.71073
_diffrn_reflns_av_R_equivalents 0.022
_diffrn_reflns_av_sigmaI/netI 0.0561
_diffrn_reflns_limit_h_max 11
_diffrn_reflns_limit_h_min -11
_diffrn_reflns_limit_k_max 21
_diffrn_reflns_limit_k_min -21
_diffrn_reflns_limit_l_max 11
_diffrn_reflns_limit_l_min -11
_diffrn_reflns_number 8501
_diffrn_reflns_theta_full 25.00
_diffrn_reflns_theta_max 32.52
_diffrn_reflns_theta_min 4.82
_diffrn_standards_decay_% 0
_diffrn_standards_number 0
_exptl_absorpt_coefficient_mu 0.075
_exptl_absorpt_correction_T_max 1.00000
_exptl_absorpt_correction_T_min 0.78167
_exptl_absorpt_correction_type multi-scan
_exptl_absorpt_process_details
;
(CrysAlis RED; Oxford Diffraction, 2007)
;
_exptl_crystal_colour 'pale yellow'
_exptl_crystal_density_diffrn 1.209
_exptl_crystal_density_method 'not measured'
_exptl_crystal_description prism
_exptl_crystal_F_000 340
_exptl_crystal_size_max 0.47
_exptl_crystal_size_mid 0.42
_exptl_crystal_size_min 0.35
_refine_diff_density_max 0.228
_refine_diff_density_min -0.223
_refine_ls_abs_structure_details ' '
_refine_ls_extinction_method none
_refine_ls_goodness_of_fit_ref 0.958
_refine_ls_hydrogen_treatment constr
_refine_ls_matrix_type full
_refine_ls_number_parameters 228
_refine_ls_number_reflns 3003
_refine_ls_number_restraints 1
_refine_ls_restrained_S_all 0.958
_refine_ls_R_factor_all 0.0871
_refine_ls_R_factor_gt 0.0465
_refine_ls_shift/su_max 0.036
_refine_ls_shift/su_mean 0.001
_refine_ls_structure_factor_coef Fsqd
_refine_ls_weighting_details 'calc w=1/[\s^2^(Fo^2^)+(0.0765P)^2^] where P=(Fo^2^+2Fc^2^)/3'
_refine_ls_weighting_scheme calc
_refine_ls_wR_factor_gt 0.1119
_refine_ls_wR_factor_ref 0.1294
_reflns_number_gt 1651
_reflns_number_total 3003
_reflns_threshold_expression I>2\s(I)
_cod_data_source_file bt2558.cif
_cod_data_source_block I
_cod_original_cell_volume 874.29(10)
_cod_original_sg_symbol_H-M 'P 21'
_cod_database_code 2216274
_cod_database_fobs_code 2216274

loop_
_symmetry_equiv_pos_as_xyz
'x, y, z'
'-x, y+1/2, -z'

loop_
_atom_site_type_symbol
_atom_site_label
_atom_site_fract_x
_atom_site_fract_y
_atom_site_fract_z
_atom_site_U_iso_or_equiv
_atom_site_adp_type
_atom_site_calc_flag
_atom_site_refinement_flags
_atom_site_occupancy
_atom_site_disorder_assembly
_atom_site_disorder_group
O O1 0.44021(13) 0.32600(7) 0.87995(13) 0.0690(3) Uani d . 1 . .
H H1O 0.3569 0.3617 0.8848 0.083 Uiso calc R 1 . .
N N1 0.13393(14) 0.40391(7) 0.78988(14) 0.0514(3) Uani d . 1 . .
N N2 0.57713(17) 0.04299(9) 0.62685(14) 0.0650(4) Uani d . 1 . .
C C1 0.00190(15) 0.46814(9) 0.82282(15) 0.0465(3) Uani d . 1 . .
C C2 -0.16455(18) 0.44247(11) 0.86254(17) 0.0557(4) Uani d . 1 . .
H H2A -0.1983 0.3812 0.8548 0.067 Uiso calc R 1 . .
C C3 -0.28310(18) 0.50751(11) 0.91432(17) 0.0597(4) Uani d . 1 . .
H H3A -0.3944 0.4887 0.9420 0.072 Uiso calc R 1 . .
C C4 -0.23931(19) 0.59759(12) 0.92512(18) 0.0618(4) Uani d . 1 . .
H H4A -0.3197 0.6398 0.9609 0.074 Uiso calc R 1 . .
C C5 -0.06962(18) 0.62741(10) 0.88146(15) 0.0503(3) Uani d . 1 . .
C C6 -0.0191(2) 0.72118(11) 0.88894(19) 0.0647(4) Uani d . 1 . .
H H6A -0.0978 0.7647 0.9234 0.078 Uiso calc R 1 . .
C C7 0.1446(2) 0.74816(11) 0.8459(2) 0.0677(5) Uani d . 1 . .
H H7A 0.1769 0.8096 0.8518 0.081 Uiso calc R 1 . .
C C8 0.2618(2) 0.68327(11) 0.79346(18) 0.0621(4) Uani d . 1 . .
H H8A 0.3719 0.7020 0.7628 0.074 Uiso calc R 1 . .
C C9 0.21839(18) 0.59312(10) 0.78615(17) 0.0528(4) Uani d . 1 . .
H H9A 0.2997 0.5510 0.7517 0.063 Uiso calc R 1 . .
C C10 0.05183(17) 0.56224(9) 0.82993(14) 0.0448(3) Uani d . 1 . .
C C11 0.09765(17) 0.33416(9) 0.69144(16) 0.0502(3) Uani d . 1 . .
H H11A -0.0150 0.3305 0.6321 0.060 Uiso calc R 1 . .
C C12 0.22364(17) 0.26267(9) 0.67030(15) 0.0470(3) Uani d . 1 . .
C C13 0.39169(16) 0.25952(9) 0.76692(15) 0.0478(3) Uani d . 1 A .
C C14 0.50757(17) 0.18848(10) 0.75195(16) 0.0516(4) Uani d . 1 . .
H H14A 0.6171 0.1883 0.8174 0.062 Uiso calc R 1 A .
C C15 0.46460(17) 0.11565(10) 0.63957(15) 0.0494(3) Uani d . 1 A .
C C16 0.29674(19) 0.12017(11) 0.53899(17) 0.0610(4) Uani d . 1 . .
H H16A 0.2639 0.0741 0.4616 0.073 Uiso calc R 1 A .
C C17 0.18444(19) 0.19213(10) 0.55627(17) 0.0591(4) Uani d . 1 A .
H H17A 0.0765 0.1939 0.4883 0.071 Uiso calc R 1 . .
C C18A 0.7636(6) 0.0545(4) 0.7223(6) 0.0672(7) Uani d P 0.356(3) A 1
H H18A 0.8217 0.1071 0.6778 0.081 Uiso calc PR 0.356(3) A 1
H H18B 0.7516 0.0662 0.8401 0.081 Uiso calc PR 0.356(3) A 1
C C19A 0.8621(6) -0.0171(10) 0.7100(9) 0.187(3) Uani d P 0.356(3) A 1
H H19A 0.9649 -0.0136 0.7915 0.280 Uiso calc PR 0.356(3) A 1
H H19B 0.8999 -0.0200 0.5990 0.280 Uiso calc PR 0.356(3) A 1
H H19C 0.7947 -0.0711 0.7304 0.280 Uiso calc PR 0.356(3) A 1
C C18B 0.7214(3) 0.0213(2) 0.7592(3) 0.0672(7) Uani d P 0.644(3) A 2
H H18C 0.7000 -0.0386 0.8058 0.081 Uiso calc PR 0.644(3) A 2
H H18D 0.7214 0.0659 0.8491 0.081 Uiso calc PR 0.644(3) A 2
C C19B 0.9046(4) 0.0216(6) 0.6908(5) 0.187(3) Uani d P 0.644(3) A 2
H H19D 0.9947 0.0035 0.7782 0.280 Uiso calc PR 0.644(3) A 2
H H19E 0.9303 0.0821 0.6529 0.280 Uiso calc PR 0.644(3) A 2
H H19F 0.9032 -0.0205 0.5984 0.280 Uiso calc PR 0.644(3) A 2
C C20 0.5237(2) -0.03633(11) 0.52343(19) 0.0613(4) Uani d . 1 A .
H H20A 0.6303 -0.0672 0.4942 0.074 Uiso calc R 1 . .
H H20B 0.4581 -0.0153 0.4197 0.074 Uiso calc R 1 . .
C C21 0.4101(3) -0.10460(16) 0.6054(3) 0.1049(7) Uani d . 1 . .
H H21A 0.3791 -0.1541 0.5289 0.157 Uiso calc R 1 A .
H H21B 0.3033 -0.0751 0.6337 0.157 Uiso calc R 1 . .
H H21C 0.4756 -0.1281 0.7058 0.157 Uiso calc R 1 . .

loop_
_atom_site_aniso_label
_atom_site_aniso_U_11
_atom_site_aniso_U_22
_atom_site_aniso_U_33
_atom_site_aniso_U_12
_atom_site_aniso_U_13
_atom_site_aniso_U_23
O1 0.0547(5) 0.0600(6) 0.0886(7) -0.0032(5) -0.0097(5) -0.0216(6)
N1 0.0516(5) 0.0430(6) 0.0596(6) -0.0019(5) 0.0053(5) 0.0035(5)
N2 0.0665(7) 0.0656(8) 0.0596(6) 0.0245(6) -0.0088(6) -0.0160(6)
C1 0.0457(6) 0.0477(7) 0.0455(6) 0.0015(6) 0.0024(5) 0.0017(6)
C2 0.0539(7) 0.0546(8) 0.0587(7) -0.0051(6) 0.0060(6) 0.0070(6)
C3 0.0477(7) 0.0759(10) 0.0560(7) -0.0026(7) 0.0078(6) -0.0003(7)
C4 0.0571(7) 0.0722(10) 0.0568(7) 0.0105(8) 0.0089(6) -0.0107(7)
C5 0.0581(7) 0.0513(7) 0.0416(6) 0.0013(6) 0.0063(5) -0.0057(5)
C6 0.0795(9) 0.0520(8) 0.0633(8) 0.0069(8) 0.0101(7) -0.0139(7)
C7 0.0882(10) 0.0440(7) 0.0707(9) -0.0110(8) 0.0076(8) -0.0068(7)
C8 0.0638(8) 0.0569(9) 0.0658(8) -0.0109(8) 0.0082(7) -0.0003(7)
C9 0.0526(7) 0.0496(8) 0.0559(7) 0.0010(6) 0.0048(6) 0.0003(6)
C10 0.0471(6) 0.0496(7) 0.0368(5) 0.0002(6) 0.0006(5) -0.0023(5)
C11 0.0532(7) 0.0469(7) 0.0493(6) 0.0032(6) -0.0010(5) 0.0041(6)
C12 0.0514(6) 0.0430(7) 0.0454(6) 0.0007(6) -0.0001(5) 0.0051(5)
C13 0.0495(7) 0.0433(7) 0.0500(6) -0.0092(6) 0.0030(6) -0.0043(6)
C14 0.0429(6) 0.0588(8) 0.0518(7) -0.0026(6) -0.0013(5) -0.0021(6)
C15 0.0494(7) 0.0522(8) 0.0464(6) 0.0020(6) 0.0045(5) -0.0025(6)
C16 0.0621(8) 0.0622(8) 0.0557(7) 0.0087(7) -0.0086(6) -0.0145(7)
C17 0.0571(7) 0.0624(9) 0.0536(7) 0.0105(7) -0.0143(6) -0.0084(7)
C18A 0.0683(12) 0.0760(17) 0.0551(11) 0.0169(12) -0.0047(9) -0.0071(11)
C19A 0.0287(12) 0.443(9) 0.0883(16) -0.048(3) 0.0068(12) 0.020(3)
C18B 0.0683(12) 0.0760(17) 0.0551(11) 0.0169(12) -0.0047(9) -0.0071(11)
C19B 0.0287(12) 0.443(9) 0.0883(16) -0.048(3) 0.0068(12) 0.020(3)
C20 0.0633(7) 0.0632(9) 0.0583(8) 0.0090(8) 0.0102(6) -0.0095(7)
C21 0.1101(14) 0.0808(14) 0.1280(16) -0.0032(13) 0.0325(12) 0.0187(13)

loop_
_atom_type_symbol
_atom_type_description
_atom_type_scat_dispersion_real
_atom_type_scat_dispersion_imag
_atom_type_scat_source
C C 0.0033 0.0016 'International Tables Vol C Tables 4.2.6.8 and 6.1.1.4'
H H 0.0000 0.0000 'International Tables Vol C Tables 4.2.6.8 and 6.1.1.4'
N N 0.0061 0.0033 'International Tables Vol C Tables 4.2.6.8 and 6.1.1.4'
O O 0.0106 0.0060 'International Tables Vol C Tables 4.2.6.8 and 6.1.1.4'

loop_
_geom_angle_atom_site_label_1
_geom_angle_atom_site_label_2
_geom_angle_atom_site_label_3
_geom_angle
C13 O1 H1O 109.5
C11 N1 C1 121.73(11)
C15 N2 C20 121.50(12)
C15 N2 C18B 122.08(15)
C20 N2 C18B 112.15(16)
C15 N2 C18A 114.8(2)
C20 N2 C18A 123.6(2)
C18B N2 C18A 25.5(2)
C2 C1 N1 122.56(13)
C2 C1 C10 119.77(12)
N1 C1 C10 117.40(11)
C1 C2 C3 120.60(14)
C1 C2 H2A 119.7
C3 C2 H2A 119.7
C4 C3 C2 121.33(13)
C4 C3 H3A 119.3
C2 C3 H3A 119.3
C3 C4 C5 119.88(14)
C3 C4 H4A 120.1
C5 C4 H4A 120.1
C10 C5 C6 118.91(13)
C10 C5 C4 119.32(13)
C6 C5 C4 121.77(14)
C7 C6 C5 120.68(15)
C7 C6 H6A 119.7
C5 C6 H6A 119.7
C6 C7 C8 119.71(15)
C6 C7 H7A 120.1
C8 C7 H7A 120.1
C9 C8 C7 121.14(14)
C9 C8 H8A 119.4
C7 C8 H8A 119.4
C8 C9 C10 121.07(14)
C8 C9 H9A 119.5
C10 C9 H9A 119.5
C5 C10 C9 118.49(12)
C5 C10 C1 119.08(12)
C9 C10 C1 122.44(12)
N1 C11 C12 122.86(11)
N1 C11 H11A 118.6
C12 C11 H11A 118.6
C17 C12 C13 116.90(12)
C17 C12 C11 121.35(12)
C13 C12 C11 121.74(11)
O1 C13 C14 118.19(11)
O1 C13 C12 120.46(12)
C14 C13 C12 121.33(11)
C13 C14 C15 121.45(11)
C13 C14 H14A 119.3
C15 C14 H14A 119.3
N2 C15 C14 122.00(11)
N2 C15 C16 120.89(12)
C14 C15 C16 117.11(12)
C17 C16 C15 120.05(13)
C17 C16 H16A 120.0
C15 C16 H16A 120.0
C16 C17 C12 123.12(13)
C16 C17 H17A 118.4
C12 C17 H17A 118.4
C19A C18A N2 112.1(5)
C19A C18A H18A 109.2
N2 C18A H18A 109.2
C19A C18A H18B 109.2
N2 C18A H18B 109.2
H18A C18A H18B 107.9
N2 C18B C19B 111.6(2)
N2 C18B H18C 109.3
C19B C18B H18C 109.3
N2 C18B H18D 109.3
C19B C18B H18D 109.3
H18C C18B H18D 108.0
C18B C19B H19D 109.5
C18B C19B H19E 109.5
H19D C19B H19E 109.5
C18B C19B H19F 109.5
H19D C19B H19F 109.5
H19E C19B H19F 109.5
N2 C20 C21 114.57(15)
N2 C20 H20A 108.6
C21 C20 H20A 108.6
N2 C20 H20B 108.6
C21 C20 H20B 108.6
H20A C20 H20B 107.6
C20 C21 H21A 109.5
C20 C21 H21B 109.5
H21A C21 H21B 109.5
C20 C21 H21C 109.5
H21A C21 H21C 109.5
H21B C21 H21C 109.5

loop_
_geom_bond_atom_site_label_1
_geom_bond_atom_site_label_2
_geom_bond_distance
O1 C13 1.3503(16)
O1 H1O 0.8200
N1 C11 1.2987(17)
N1 C1 1.4116(17)
N2 C15 1.3684(19)
N2 C20 1.455(2)
N2 C18B 1.470(3)
N2 C18A 1.537(5)
C1 C2 1.3769(18)
C1 C10 1.4244(19)
C2 C3 1.396(2)
C2 H2A 0.9300
C3 C4 1.357(2)
C3 H3A 0.9300
C4 C5 1.427(2)
C4 H4A 0.9300
C5 C10 1.4108(19)
C5 C6 1.421(2)
C6 C7 1.371(2)
C6 H6A 0.9300
C7 C8 1.389(2)
C7 H7A 0.9300
C8 C9 1.356(2)
C8 H8A 0.9300
C9 C10 1.4110(19)
C9 H9A 0.9300
C11 C12 1.4327(19)
C11 H11A 0.9300
C12 C17 1.3867(19)
C12 C13 1.4135(17)
C13 C14 1.3691(19)
C14 C15 1.4080(19)
C14 H14A 0.9300
C15 C16 1.4277(19)
C16 C17 1.365(2)
C16 H16A 0.9300
C17 H17A 0.9300
C18A C19A 1.293(13)
C18A H18A 0.9700
C18A H18B 0.9700
C19A H19A 0.9600
C19A H19B 0.9600
C19A H19C 0.9600
C18B C19B 1.536(4)
C18B H18C 0.9700
C18B H18D 0.9700
C19B H19D 0.9600
C19B H19E 0.9600
C19B H19F 0.9600
C20 C21 1.507(3)
C20 H20A 0.9700
C20 H20B 0.9700
C21 H21A 0.9600
C21 H21B 0.9600
C21 H21C 0.9600

loop_
_geom_hbond_atom_site_label_D
_geom_hbond_atom_site_label_H
_geom_hbond_atom_site_label_A
_geom_hbond_site_symmetry_A
_geom_hbond_distance_DH
_geom_hbond_distance_HA
_geom_hbond_distance_DA
_geom_hbond_angle_DHA
O1 H1O N1 . 0.82 1.87 2.6060(14) 148.0
C16 H16A Cg1^i^ 2_646 0.93 2.84 3.6475(15) 145
C17 H17A Cg2^i^ 2_646 0.93 2.85 3.6502(15) 145
C19A H19A Cg1^ii^ 2_647 0.88 2.88 3.747(7) 142
C19B H19D Cg1^ii^ 2_647 0.88 2.88 3.688(4) 149

loop_
_geom_torsion_atom_site_label_1
_geom_torsion_atom_site_label_2
_geom_torsion_atom_site_label_3
_geom_torsion_atom_site_label_4
_geom_torsion
C11 N1 C1 C2 46.16(18)
C11 N1 C1 C10 -139.83(12)
N1 C1 C2 C3 172.06(12)
C10 C1 C2 C3 -1.81(19)
C1 C2 C3 C4 0.8(2)
C2 C3 C4 C5 0.6(2)
C3 C4 C5 C10 -0.97(19)
C3 C4 C5 C6 179.22(14)
C10 C5 C6 C7 0.4(2)
C4 C5 C6 C7 -179.83(13)
C5 C6 C7 C8 0.4(2)
C6 C7 C8 C9 -0.9(2)
C7 C8 C9 C10 0.7(2)
C6 C5 C10 C9 -0.63(17)
C4 C5 C10 C9 179.56(12)
C6 C5 C10 C1 179.79(12)
C4 C5 C10 C1 -0.02(17)
C8 C9 C10 C5 0.12(19)
C8 C9 C10 C1 179.69(13)
C2 C1 C10 C5 1.40(17)
N1 C1 C10 C5 -172.78(10)
C2 C1 C10 C9 -178.16(12)
N1 C1 C10 C9 7.66(17)
C1 N1 C11 C12 -172.94(12)
N1 C11 C12 C17 -175.92(13)
N1 C11 C12 C13 5.5(2)
C17 C12 C13 O1 179.60(12)
C11 C12 C13 O1 -1.77(19)
C17 C12 C13 C14 -2.00(19)
C11 C12 C13 C14 176.64(12)
O1 C13 C14 C15 178.56(12)
C12 C13 C14 C15 0.1(2)
C20 N2 C15 C14 173.50(13)
C18B N2 C15 C14 18.5(2)
C18A N2 C15 C14 -9.3(3)
C20 N2 C15 C16 -6.1(2)
C18B N2 C15 C16 -161.04(18)
C18A N2 C15 C16 171.1(2)
C13 C14 C15 N2 -178.13(12)
C13 C14 C15 C16 1.5(2)
N2 C15 C16 C17 178.46(14)
C14 C15 C16 C17 -1.1(2)
C15 C16 C17 C12 -0.8(2)
C13 C12 C17 C16 2.3(2)
C11 C12 C17 C16 -176.30(14)
C15 N2 C18A C19A 178.1(5)
C20 N2 C18A C19A -4.8(6)
C18B N2 C18A C19A 65.1(6)
C15 N2 C18B C19B -121.8(4)
C20 N2 C18B C19B 81.2(4)
C18A N2 C18B C19B -41.2(6)
C15 N2 C20 C21 -81.05(19)
C18B N2 C20 C21 76.2(2)
C18A N2 C20 C21 102.0(3)
